data_4507321
loop_
_publ_author_name
'Perlovich, German L.'
'Proshin, Alexey N.'
'Ol&#x2019;khovich, Marina V.'
'Sharapova, Angelica V.'
'Lermontov, Anatoly S.'

_publ_section_title
;
 Novel Spiro-Derivatives of 1,3-Thiazine Molecular Crystals: Structural
 and Thermodynamic Aspects
;
_journal_issue 2
_journal_name_full 'Crystal Growth &amp; Design'
_journal_page_first 804
_journal_paper_doi 10.1021/cg301511x
_journal_volume 13
_journal_year 2013
_chemical_formula_sum 'C16 H21 Cl N2 S'
_chemical_formula_weight 308.86
_chemical_name_systematic
; 
 ? 
;
_space_group_IT_number 14
_symmetry_cell_setting monoclinic
_symmetry_space_group_name_Hall '-P 2ybc'
_symmetry_space_group_name_H-M 'P 1 21/c 1'
_atom_sites_solution_hydrogens geom
_atom_sites_solution_primary direct
_atom_sites_solution_secondary difmap
_audit_creation_method SHELXL-97
_cell_angle_alpha 90.00
_cell_angle_beta 113.821(3)
_cell_angle_gamma 90.00
_cell_formula_units_Z 4
_cell_length_a 13.064(3)
_cell_length_b 9.3997(19)
_cell_length_c 13.724(3)
_cell_measurement_reflns_used 2721
_cell_measurement_temperature 173(2)
_cell_measurement_theta_max 26.40
_cell_measurement_theta_min 2.71
_cell_volume 1541.7(6)
_computing_cell_refinement 'Bruker SMART'
_computing_data_collection 'Bruker SMART'
_computing_data_reduction 'Bruker SAINT'
_computing_molecular_graphics 'Bruker SHELXTL'
_computing_publication_material 'Bruker SHELXTL'
_computing_structure_refinement 'SHELXL-97 (Sheldrick, 1997)'
_computing_structure_solution 'SHELXS-97 (Sheldrick, 1990)'
_diffrn_ambient_temperature 173(2)
_diffrn_measured_fraction_theta_full 1.000
_diffrn_measured_fraction_theta_max 1.000
_diffrn_measurement_device_type 'Bruker SMART APEX II'
_diffrn_measurement_method \w
_diffrn_radiation_monochromator graphite
_diffrn_radiation_source 'fine-focus sealed tube'
_diffrn_radiation_type MoK\a
_diffrn_radiation_wavelength 0.71073
_diffrn_reflns_av_R_equivalents 0.0397
_diffrn_reflns_av_sigmaI/netI 0.0367
_diffrn_reflns_limit_h_max 16
_diffrn_reflns_limit_h_min -16
_diffrn_reflns_limit_k_max 12
_diffrn_reflns_limit_k_min -12
_diffrn_reflns_limit_l_max 17
_diffrn_reflns_limit_l_min -17
_diffrn_reflns_number 12635
_diffrn_reflns_theta_full 27.00
_diffrn_reflns_theta_max 27.00
_diffrn_reflns_theta_min 2.71
_diffrn_standards_decay_% 0
_diffrn_standards_interval_time 0
_diffrn_standards_number 0
_exptl_absorpt_coefficient_mu 0.375
_exptl_absorpt_correction_T_max 0.9706
_exptl_absorpt_correction_T_min 0.9459
_exptl_absorpt_correction_type multi-scan
_exptl_absorpt_process_details 'SADABS (Bruker, 2004)'
_exptl_crystal_colour colourless
_exptl_crystal_density_diffrn 1.331
_exptl_crystal_density_meas ?
_exptl_crystal_density_method 'not measured'
_exptl_crystal_description prism
_exptl_crystal_F_000 656
_exptl_crystal_size_max 0.15
_exptl_crystal_size_mid 0.09
_exptl_crystal_size_min 0.08
_refine_diff_density_max 0.273
_refine_diff_density_min -0.211
_refine_diff_density_rms 0.048
_refine_ls_extinction_method none
_refine_ls_goodness_of_fit_ref 1.044
_refine_ls_hydrogen_treatment mixed
_refine_ls_matrix_type full
_refine_ls_number_parameters 186
_refine_ls_number_reflns 3360
_refine_ls_number_restraints 0
_refine_ls_restrained_S_all 1.044
_refine_ls_R_factor_all 0.0483
_refine_ls_R_factor_gt 0.0356
_refine_ls_shift/su_max 0.001
_refine_ls_shift/su_mean 0.000
_refine_ls_structure_factor_coef Fsqd
_refine_ls_weighting_details 'calc w=1/[\s^2^(Fo^2^)+(0.0415P)^2^+0.2983P] where P=(Fo^2^+2Fc^2^)/3'
_refine_ls_weighting_scheme calc
_refine_ls_wR_factor_gt 0.0846
_refine_ls_wR_factor_ref 0.0891
_reflns_number_gt 2739
_reflns_number_total 3360
_reflns_threshold_expression I>2\s(I)
_cod_data_source_file cg301511x_si_009.cif
_cod_data_source_block CCDC_894496
_cod_depositor_comments
;
The following automatic conversions were performed:

'_symmetry_cell_setting' value 'Monoclinic' changed to 'monoclinic'
according to /home/saulius/struct/CIF-dictionaries/cif_core.dic
dictionary named 'cif_core.dic' version 2.4.2 from 2011-04-26.

Automatic conversion script
Id: cif_fix_values 1891 2012-01-12 08:04:46Z andrius 

The following automatic conversions were performed:

'_exptl_crystal_density_meas' value 'not measured' was changed to '?'
- the value is perceived as not measured.

Automatic conversion script
Id: cif_fix_values 3008 2015-01-20 13:52:24Z robertas 
;
_cod_original_cell_volume 1541.7(5)
_cod_original_sg_symbol_H-M P2(1)/c
_cod_database_code 4507321

loop_
_symmetry_equiv_pos_as_xyz
'x, y, z'
'-x, y+1/2, -z+1/2'
'-x, -y, -z'
'x, -y-1/2, z-1/2'

loop_
_atom_site_label
_atom_site_type_symbol
_atom_site_fract_x
_atom_site_fract_y
_atom_site_fract_z
_atom_site_U_iso_or_equiv
_atom_site_adp_type
_atom_site_occupancy
_atom_site_symmetry_multiplicity
_atom_site_calc_flag
_atom_site_refinement_flags
Cl1 Cl 0.59646(4) 0.56353(5) 0.14102(3) 0.03258(13) Uani 1 1 d .
S1 S 0.80315(3) 1.03269(5) 0.19798(3) 0.02710(12) Uani 1 1 d .
N1 N 0.86595(11) 0.93145(15) 0.39741(11) 0.0250(3) Uani 1 1 d .
C4 C 0.57899(13) 0.66683(17) 0.31829(13) 0.0241(4) Uani 1 1 d .
C3 C 0.63897(13) 0.67149(16) 0.25459(12) 0.0222(3) Uani 1 1 d .
C2 C 0.73230(13) 0.75669(17) 0.27620(12) 0.0222(3) Uani 1 1 d .
H2A H 0.7708 0.7546 0.2305 0.027 Uiso 1 1 calc R
N2 N 0.98574(12) 1.09122(16) 0.37758(12) 0.0286(3) Uani 1 1 d .
C11 C 0.85467(14) 1.18952(17) 0.14883(13) 0.0244(4) Uani 1 1 d .
C8 C 0.89041(13) 1.01571(17) 0.33529(13) 0.0222(3) Uani 1 1 d .
C6 C 0.71177(14) 0.84028(17) 0.43162(13) 0.0259(4) Uani 1 1 d .
H6A H 0.7365 0.8974 0.4940 0.031 Uiso 1 1 calc R
C7 C 0.47791(14) 0.5739(2) 0.29441(15) 0.0335(4) Uani 1 1 d .
H7A H 0.4968 0.4752 0.2856 0.050 Uiso 1 1 calc R
H7B H 0.4170 0.6065 0.2287 0.050 Uiso 1 1 calc R
H7C H 0.4540 0.5794 0.3534 0.050 Uiso 1 1 calc R
C5 C 0.61958(14) 0.75356(18) 0.40795(13) 0.0278(4) Uani 1 1 d .
H5A H 0.5823 0.7531 0.4548 0.033 Uiso 1 1 calc R
C1 C 0.76933(13) 0.84526(17) 0.36501(12) 0.0217(3) Uani 1 1 d .
C9 C 1.02445(16) 1.1983(2) 0.32501(15) 0.0367(5) Uani 1 1 d .
H9A H 1.0687 1.1522 0.2898 0.044 Uiso 1 1 calc R
H9B H 1.0741 1.2656 0.3788 0.044 Uiso 1 1 calc R
C12 C 0.91722(14) 1.13979(19) 0.08138(14) 0.0295(4) Uani 1 1 d .
H12A H 0.9531 1.2231 0.0640 0.035 Uiso 1 1 calc R
H12B H 0.9773 1.0731 0.1241 0.035 Uiso 1 1 calc R
C10 C 0.92858(17) 1.27948(19) 0.24299(14) 0.0366(4) Uani 1 1 d .
H10A H 0.9593 1.3596 0.2164 0.044 Uiso 1 1 calc R
H10B H 0.8820 1.3202 0.2778 0.044 Uiso 1 1 calc R
C16 C 0.75035(16) 1.2738(2) 0.07959(15) 0.0357(4) Uani 1 1 d .
H16A H 0.7055 1.2932 0.1215 0.043 Uiso 1 1 calc R
H16B H 0.7740 1.3665 0.0614 0.043 Uiso 1 1 calc R
C13 C 0.84212(16) 1.0667(2) -0.02178(14) 0.0345(4) Uani 1 1 d .
H13A H 0.8862 1.0443 -0.0640 0.041 Uiso 1 1 calc R
H13B H 0.8142 0.9760 -0.0050 0.041 Uiso 1 1 calc R
C14 C 0.74338(16) 1.1603(2) -0.08737(14) 0.0366(4) Uani 1 1 d .
H14A H 0.7707 1.2481 -0.1088 0.044 Uiso 1 1 calc R
H14B H 0.6947 1.1092 -0.1528 0.044 Uiso 1 1 calc R
C15 C 0.67685(15) 1.1986(2) -0.02266(15) 0.0386(5) Uani 1 1 d .
H15A H 0.6455 1.1111 -0.0053 0.046 Uiso 1 1 calc R
H15B H 0.6137 1.2613 -0.0653 0.046 Uiso 1 1 calc R
H2N H 1.0262(16) 1.076(2) 0.4417(17) 0.037(6) Uiso 1 1 d .

loop_
_atom_site_aniso_label
_atom_site_aniso_U_11
_atom_site_aniso_U_22
_atom_site_aniso_U_33
_atom_site_aniso_U_23
_atom_site_aniso_U_13
_atom_site_aniso_U_12
Cl1 0.0389(3) 0.0298(2) 0.0305(2) -0.00740(18) 0.01559(19) -0.00592(18)
S1 0.0260(2) 0.0275(2) 0.0256(2) 0.00428(17) 0.00817(17) -0.00704(17)
N1 0.0245(7) 0.0262(7) 0.0242(7) 0.0008(6) 0.0097(6) -0.0059(6)
C4 0.0212(8) 0.0218(8) 0.0310(9) 0.0018(7) 0.0123(7) -0.0016(6)
C3 0.0251(8) 0.0182(8) 0.0235(8) -0.0005(6) 0.0100(7) 0.0012(6)
C2 0.0229(8) 0.0213(8) 0.0265(8) 0.0031(7) 0.0141(7) 0.0020(6)
N2 0.0256(8) 0.0341(9) 0.0239(8) 0.0011(6) 0.0078(6) -0.0129(6)
C11 0.0296(9) 0.0187(8) 0.0282(9) 0.0030(7) 0.0150(7) -0.0006(7)
C8 0.0224(8) 0.0210(8) 0.0260(8) -0.0022(6) 0.0127(7) 0.0001(6)
C6 0.0293(9) 0.0259(9) 0.0256(9) -0.0043(7) 0.0143(7) -0.0043(7)
C7 0.0251(9) 0.0388(11) 0.0372(10) -0.0001(8) 0.0132(8) -0.0079(8)
C5 0.0281(9) 0.0300(9) 0.0324(9) -0.0001(7) 0.0195(8) -0.0026(7)
C1 0.0199(8) 0.0194(8) 0.0261(8) 0.0034(6) 0.0096(7) -0.0005(6)
C9 0.0379(11) 0.0408(11) 0.0309(10) -0.0012(8) 0.0135(8) -0.0211(9)
C12 0.0282(9) 0.0315(10) 0.0342(10) 0.0013(8) 0.0182(8) -0.0012(7)
C10 0.0546(12) 0.0241(9) 0.0345(10) -0.0016(8) 0.0214(9) -0.0130(9)
C16 0.0459(11) 0.0258(10) 0.0416(11) 0.0081(8) 0.0241(9) 0.0129(8)
C13 0.0437(11) 0.0332(10) 0.0331(10) -0.0026(8) 0.0223(9) 0.0005(8)
C14 0.0448(11) 0.0356(11) 0.0270(10) 0.0044(8) 0.0119(8) -0.0036(9)
C15 0.0329(10) 0.0407(11) 0.0384(11) 0.0143(9) 0.0105(8) 0.0097(8)

loop_
_atom_type_symbol
_atom_type_description
_atom_type_scat_dispersion_real
_atom_type_scat_dispersion_imag
_atom_type_scat_source
C C 0.0033 0.0016 'International Tables Vol C Tables 4.2.6.8 and 6.1.1.4'
H H 0.0000 0.0000 'International Tables Vol C Tables 4.2.6.8 and 6.1.1.4'
N N 0.0061 0.0033 'International Tables Vol C Tables 4.2.6.8 and 6.1.1.4'
S S 0.1246 0.1234 'International Tables Vol C Tables 4.2.6.8 and 6.1.1.4'
Cl Cl 0.1484 0.1585 'International Tables Vol C Tables 4.2.6.8 and 6.1.1.4'

loop_
_geom_angle_atom_site_label_1
_geom_angle_atom_site_label_2
_geom_angle_atom_site_label_3
_geom_angle
C8 S1 C11 106.62(8)
C8 N1 C1 124.79(14)
C5 C4 C3 115.32(15)
C5 C4 C7 121.37(15)
C3 C4 C7 123.30(15)
C2 C3 C4 123.61(15)
C2 C3 Cl1 117.40(12)
C4 C3 Cl1 118.98(12)
C3 C2 C1 119.83(14)
C3 C2 H2A 120.1
C1 C2 H2A 120.1
C8 N2 C9 127.06(15)
C8 N2 H2N 116.6(14)
C9 N2 H2N 116.3(14)
C10 C11 C16 109.92(14)
C10 C11 C12 111.85(15)
C16 C11 C12 109.92(14)
C10 C11 S1 109.38(11)
C16 C11 S1 105.91(12)
C12 C11 S1 109.68(11)
N1 C8 N2 118.07(15)
N1 C8 S1 122.11(12)
N2 C8 S1 119.82(12)
C5 C6 C1 120.94(15)
C5 C6 H6A 119.5
C1 C6 H6A 119.5
C4 C7 H7A 109.5
C4 C7 H7B 109.5
H7A C7 H7B 109.5
C4 C7 H7C 109.5
H7A C7 H7C 109.5
H7B C7 H7C 109.5
C6 C5 C4 122.63(15)
C6 C5 H5A 118.7
C4 C5 H5A 118.7
C2 C1 C6 117.63(14)
C2 C1 N1 124.71(14)
C6 C1 N1 117.47(14)
N2 C9 C10 111.87(15)
N2 C9 H9A 109.2
C10 C9 H9A 109.2
N2 C9 H9B 109.2
C10 C9 H9B 109.2
H9A C9 H9B 107.9
C13 C12 C11 113.48(14)
C13 C12 H12A 108.9
C11 C12 H12A 108.9
C13 C12 H12B 108.9
C11 C12 H12B 108.9
H12A C12 H12B 107.7
C9 C10 C11 113.80(15)
C9 C10 H10A 108.8
C11 C10 H10A 108.8
C9 C10 H10B 108.8
C11 C10 H10B 108.8
H10A C10 H10B 107.7
C15 C16 C11 113.92(15)
C15 C16 H16A 108.8
C11 C16 H16A 108.8
C15 C16 H16B 108.8
C11 C16 H16B 108.8
H16A C16 H16B 107.7
C14 C13 C12 111.32(15)
C14 C13 H13A 109.4
C12 C13 H13A 109.4
C14 C13 H13B 109.4
C12 C13 H13B 109.4
H13A C13 H13B 108.0
C15 C14 C13 109.93(15)
C15 C14 H14A 109.7
C13 C14 H14A 109.7
C15 C14 H14B 109.7
C13 C14 H14B 109.7
H14A C14 H14B 108.2
C14 C15 C16 110.74(16)
C14 C15 H15A 109.5
C16 C15 H15A 109.5
C14 C15 H15B 109.5
C16 C15 H15B 109.5
H15A C15 H15B 108.1

loop_
_geom_bond_atom_site_label_1
_geom_bond_atom_site_label_2
_geom_bond_distance
Cl1 C3 1.7517(16)
S1 C8 1.7723(17)
S1 C11 1.8568(16)
N1 C8 1.295(2)
N1 C1 1.412(2)
C4 C5 1.390(2)
C4 C3 1.391(2)
C4 C7 1.505(2)
C3 C2 1.387(2)
C2 C1 1.392(2)
C2 H2A 0.9500
N2 C8 1.345(2)
N2 C9 1.444(2)
N2 H2N 0.84(2)
C11 C10 1.520(2)
C11 C16 1.530(2)
C11 C12 1.534(2)
C6 C5 1.380(2)
C6 C1 1.400(2)
C6 H6A 0.9500
C7 H7A 0.9800
C7 H7B 0.9800
C7 H7C 0.9800
C5 H5A 0.9500
C9 C10 1.510(3)
C9 H9A 0.9900
C9 H9B 0.9900
C12 C13 1.522(2)
C12 H12A 0.9900
C12 H12B 0.9900
C10 H10A 0.9900
C10 H10B 0.9900
C16 C15 1.517(3)
C16 H16A 0.9900
C16 H16B 0.9900
C13 C14 1.520(3)
C13 H13A 0.9900
C13 H13B 0.9900
C14 C15 1.516(3)
C14 H14A 0.9900
C14 H14B 0.9900
C15 H15A 0.9900
C15 H15B 0.9900

loop_
_geom_hbond_atom_site_label_D
_geom_hbond_atom_site_label_H
_geom_hbond_atom_site_label_A
_geom_hbond_distance_DH
_geom_hbond_distance_HA
_geom_hbond_distance_DA
_geom_hbond_angle_DHA
_geom_hbond_site_symmetry_A
N2 H2N N1 0.84(2) 2.09(2) 2.916(2) 172.0(19) 3_776

loop_
_cod_related_entry_id
_cod_related_entry_database
_cod_related_entry_code
1 ChemSpider 30652511
